data_4061263
_journal_name_full Organometallics
_journal_paper_doi 10.1021/om049430e
_journal_year 2004
_chemical_formula_sum 'C28 H28 Fe Si2'
_chemical_formula_weight 476.53
_space_group_IT_number 2
_symmetry_cell_setting triclinic
_symmetry_space_group_name_Hall '-P 1'
_symmetry_space_group_name_H-M 'P -1'
_cell_angle_alpha 104.232(5)
_cell_angle_beta 102.839(5)
_cell_angle_gamma 97.876(5)
_cell_formula_units_Z 2
_cell_length_a 8.833(3)
_cell_length_b 11.547(4)
_cell_length_c 12.352(4)
_cell_measurement_temperature 293(2)
_cell_volume 1165.8(6)
_diffrn_ambient_temperature 293(2)
_exptl_crystal_density_diffrn 1.358
_cod_depositor_comments
;
The following automatic conversions were performed:
'_symmetry_cell_setting' value 'Triclinic' changed to 'triclinic'
according to '/home/saulius/struct/CIF-dictionaries/cif_core.dic'
dictionary named 'cif_core.dic' version 2.4.1 from 2010-06-29.

Automatic conversion script
Id: cif_fix_enum 1527 2010-12-29 10:47:43Z saulius 
;
_cod_database_code 4061263

loop_
_symmetry_equiv_pos_as_xyz
'x, y, z'
'-x, -y, -z'

loop_
_atom_site_label
_atom_site_type_symbol
_atom_site_fract_x
_atom_site_fract_y
_atom_site_fract_z
_atom_site_U_iso_or_equiv
_atom_site_adp_type
_atom_site_occupancy
_atom_site_symmetry_multiplicity
_atom_site_calc_flag
_atom_site_refinement_flags
_atom_site_disorder_assembly
_atom_site_disorder_group
Fe1 Fe 0.45269(6) 0.34080(4) 0.20269(4) 0.02970(16) Uani 1 1 d . . .
Si1 Si 0.27609(14) 0.16218(10) 0.33222(10) 0.0417(3) Uani 1 1 d . . .
Si2 Si 0.40529(14) 0.04859(10) 0.20358(10) 0.0440(3) Uani 1 1 d . . .
C1 C 0.3508(4) 0.3219(3) 0.3337(3) 0.0323(8) Uani 1 1 d . . .
C2 C 0.2753(4) 0.3976(3) 0.2734(3) 0.0300(8) Uani 1 1 d . . .
C3 C 0.3879(4) 0.5009(3) 0.2789(3) 0.0332(8) Uani 1 1 d . . .
C4 C 0.5362(4) 0.4924(3) 0.3434(3) 0.0352(8) Uani 1 1 d . . .
H4 H 0.6309 0.5483 0.3613 0.042 Uiso 1 1 calc R . .
C5 C 0.5154(4) 0.3832(3) 0.3765(3) 0.0359(8) Uani 1 1 d . . .
H5 H 0.5957 0.3552 0.4192 0.043 Uiso 1 1 calc R . .
C6 C 0.1060(4) 0.4083(3) 0.2223(3) 0.0358(8) Uani 1 1 d . . .
H6 H 0.0260 0.3372 0.2154 0.043 Uiso 1 1 calc R . .
C7 C 0.0901(4) 0.5259(3) 0.3035(3) 0.0356(8) Uani 1 1 d . . .
C8 C 0.2006(4) 0.6284(3) 0.3097(3) 0.0392(9) Uani 1 1 d . . .
C9 C 0.3130(4) 0.5970(3) 0.2344(3) 0.0403(9) Uani 1 1 d . . .
H9 H 0.3905 0.6678 0.2370 0.048 Uiso 1 1 calc R . .
C10 C 0.2080(5) 0.5310(4) 0.1141(3) 0.0471(10) Uani 1 1 d . . .
H10 H 0.2175 0.5557 0.0494 0.057 Uiso 1 1 calc R . .
C11 C 0.1027(5) 0.4364(4) 0.1079(3) 0.0446(10) Uani 1 1 d . . .
H11 H 0.0310 0.3897 0.0385 0.053 Uiso 1 1 calc R . .
C12 C -0.0187(4) 0.5387(4) 0.3675(3) 0.0447(10) Uani 1 1 d . . .
H12 H -0.0919 0.4710 0.3642 0.054 Uiso 1 1 calc R . .
C13 C -0.0188(5) 0.6529(4) 0.4369(4) 0.0557(12) Uani 1 1 d . . .
H13 H -0.0907 0.6616 0.4817 0.067 Uiso 1 1 calc R . .
C14 C 0.0869(5) 0.7535(4) 0.4398(4) 0.0586(12) Uani 1 1 d . . .
H14 H 0.0838 0.8303 0.4844 0.070 Uiso 1 1 calc R . .
C15 C 0.1982(5) 0.7410(4) 0.3764(4) 0.0520(11) Uani 1 1 d . . .
H15 H 0.2707 0.8090 0.3795 0.062 Uiso 1 1 calc R . .
C16 C 0.4643(4) 0.1630(3) 0.1295(3) 0.0337(8) Uani 1 1 d . . .
C17 C 0.3681(4) 0.2037(3) 0.0422(3) 0.0334(8) Uani 1 1 d . . .
C18 C 0.4606(4) 0.3066(3) 0.0240(3) 0.0370(9) Uani 1 1 d . . .
C19 C 0.6127(4) 0.3333(3) 0.1045(3) 0.0373(9) Uani 1 1 d . . .
H19 H 0.6947 0.3986 0.1160 0.045 Uiso 1 1 calc R . .
C20 C 0.6169(4) 0.2430(3) 0.1638(3) 0.0391(9) Uani 1 1 d . . .
H20 H 0.7055 0.2364 0.2172 0.047 Uiso 1 1 calc R . .
C21 C 0.2094(4) 0.1594(3) -0.0279(3) 0.0418(9) Uani 1 1 d . . .
H21 H 0.1451 0.0957 -0.0156 0.050 Uiso 1 1 calc R . .
C22 C 0.1520(5) 0.2096(4) -0.1122(3) 0.0526(11) Uani 1 1 d . . .
H22 H 0.0480 0.1798 -0.1574 0.063 Uiso 1 1 calc R . .
C23 C 0.2462(5) 0.3063(4) -0.1334(3) 0.0518(11) Uani 1 1 d . . .
H23 H 0.2048 0.3368 -0.1942 0.062 Uiso 1 1 calc R . .
C24 C 0.3952(5) 0.3549(4) -0.0668(3) 0.0442(10) Uani 1 1 d . . .
H24 H 0.4551 0.4200 -0.0804 0.053 Uiso 1 1 calc R . .
C25 C 0.3312(6) 0.1469(4) 0.4819(4) 0.0674(13) Uani 1 1 d . . .
H25A H 0.4436 0.1746 0.5145 0.101 Uiso 1 1 calc R . .
H25B H 0.3020 0.0629 0.4794 0.101 Uiso 1 1 calc R . .
H25C H 0.2766 0.1954 0.5288 0.101 Uiso 1 1 calc R . .
C26 C 0.0563(5) 0.1217(4) 0.2749(4) 0.0605(12) Uani 1 1 d . . .
H26A H 0.0102 0.1816 0.3181 0.091 Uiso 1 1 calc R . .
H26B H 0.0177 0.0430 0.2823 0.091 Uiso 1 1 calc R . .
H26C H 0.0277 0.1197 0.1947 0.091 Uiso 1 1 calc R . .
C27 C 0.5883(6) 0.0104(5) 0.2807(5) 0.0800(16) Uani 1 1 d . . .
H27A H 0.6422 -0.0256 0.2256 0.120 Uiso 1 1 calc R . .
H27B H 0.5612 -0.0464 0.3219 0.120 Uiso 1 1 calc R . .
H27C H 0.6565 0.0833 0.3345 0.120 Uiso 1 1 calc R . .
C28 C 0.2757(6) -0.0944(4) 0.0982(4) 0.0661(13) Uani 1 1 d . . .
H28A H 0.1792 -0.0760 0.0591 0.099 Uiso 1 1 calc R . .
H28B H 0.2513 -0.1523 0.1390 0.099 Uiso 1 1 calc R . .
H28C H 0.3299 -0.1282 0.0425 0.099 Uiso 1 1 calc R . .

loop_
_atom_site_aniso_label
_atom_site_aniso_U_11
_atom_site_aniso_U_22
_atom_site_aniso_U_33
_atom_site_aniso_U_23
_atom_site_aniso_U_13
_atom_site_aniso_U_12
Fe1 0.0269(3) 0.0327(3) 0.0288(3) 0.0074(2) 0.0069(2) 0.0074(2)
Si1 0.0510(7) 0.0344(6) 0.0428(6) 0.0144(5) 0.0146(5) 0.0092(5)
Si2 0.0519(7) 0.0424(6) 0.0457(6) 0.0187(5) 0.0196(5) 0.0141(5)
C1 0.036(2) 0.035(2) 0.0259(18) 0.0075(15) 0.0098(15) 0.0099(16)
C2 0.0262(18) 0.0331(19) 0.0299(18) 0.0071(15) 0.0074(14) 0.0071(15)
C3 0.0318(19) 0.0336(19) 0.0341(19) 0.0060(16) 0.0113(15) 0.0091(16)
C4 0.0279(19) 0.034(2) 0.037(2) 0.0010(16) 0.0069(16) 0.0026(16)
C5 0.033(2) 0.041(2) 0.0294(19) 0.0033(16) 0.0016(15) 0.0145(17)
C6 0.0259(18) 0.041(2) 0.038(2) 0.0103(17) 0.0038(15) 0.0086(16)
C7 0.032(2) 0.042(2) 0.035(2) 0.0118(17) 0.0058(16) 0.0168(17)
C8 0.040(2) 0.042(2) 0.044(2) 0.0194(18) 0.0150(18) 0.0182(18)
C9 0.044(2) 0.036(2) 0.050(2) 0.0195(18) 0.0187(19) 0.0140(18)
C10 0.050(3) 0.063(3) 0.046(2) 0.030(2) 0.020(2) 0.031(2)
C11 0.039(2) 0.067(3) 0.032(2) 0.0165(19) 0.0043(17) 0.028(2)
C12 0.032(2) 0.056(3) 0.045(2) 0.012(2) 0.0104(18) 0.0124(19)
C13 0.046(3) 0.074(3) 0.047(3) 0.005(2) 0.019(2) 0.024(2)
C14 0.061(3) 0.055(3) 0.058(3) 0.002(2) 0.019(2) 0.024(2)
C15 0.045(2) 0.045(2) 0.063(3) 0.009(2) 0.012(2) 0.015(2)
C16 0.038(2) 0.0336(19) 0.0332(19) 0.0070(15) 0.0169(16) 0.0125(16)
C17 0.039(2) 0.0317(19) 0.0288(18) 0.0065(15) 0.0100(16) 0.0073(16)
C18 0.039(2) 0.037(2) 0.035(2) 0.0065(16) 0.0154(17) 0.0074(17)
C19 0.036(2) 0.035(2) 0.043(2) 0.0089(17) 0.0191(17) 0.0056(16)
C20 0.030(2) 0.046(2) 0.045(2) 0.0094(18) 0.0167(17) 0.0161(17)
C21 0.043(2) 0.037(2) 0.038(2) 0.0039(17) 0.0084(18) -0.0003(18)
C22 0.048(3) 0.057(3) 0.039(2) 0.003(2) -0.0027(19) 0.006(2)
C23 0.070(3) 0.051(3) 0.033(2) 0.0135(19) 0.006(2) 0.015(2)
C24 0.058(3) 0.041(2) 0.036(2) 0.0135(18) 0.016(2) 0.010(2)
C25 0.094(4) 0.064(3) 0.058(3) 0.037(2) 0.023(3) 0.021(3)
C26 0.058(3) 0.043(2) 0.072(3) 0.005(2) 0.022(2) -0.001(2)
C27 0.082(4) 0.094(4) 0.089(4) 0.060(3) 0.025(3) 0.036(3)
C28 0.083(4) 0.041(2) 0.077(3) 0.012(2) 0.038(3) 0.006(2)

loop_
_geom_bond_atom_site_label_1
_geom_bond_atom_site_label_2
_geom_bond_distance
_geom_bond_site_symmetry_2
_geom_bond_publ_flag
Fe1 C5 2.009(3) . ?
Fe1 C20 2.025(3) . ?
Fe1 C4 2.052(3) . ?
Fe1 C19 2.054(3) . ?
Fe1 C16 2.056(3) . ?
Fe1 C1 2.060(3) . ?
Fe1 C2 2.063(3) . ?
Fe1 C3 2.075(3) . ?
Fe1 C17 2.114(3) . ?
Fe1 C18 2.164(4) . ?
Si1 C26 1.862(4) . ?
Si1 C25 1.862(4) . ?
Si1 C1 1.866(4) . ?
Si1 Si2 2.3956(16) . ?
Si2 C27 1.853(5) . ?
Si2 C16 1.864(4) . ?
Si2 C28 1.869(4) . ?
C1 C2 1.423(5) . ?
C1 C5 1.445(5) . ?
C2 C3 1.422(5) . ?
C2 C6 1.523(5) . ?
C3 C4 1.403(5) . ?
C3 C9 1.520(5) . ?
C4 C5 1.420(5) . ?
C4 H4 0.9300 . ?
C5 H5 0.9300 . ?
C6 C11 1.520(5) . ?
C6 C7 1.521(5) . ?
C6 H6 0.9800 . ?
C7 C12 1.375(5) . ?
C7 C8 1.402(5) . ?
C8 C15 1.363(5) . ?
C8 C9 1.525(5) . ?
C9 C10 1.512(6) . ?
C9 H9 0.9800 . ?
C10 C11 1.308(5) . ?
C10 H10 0.9300 . ?
C11 H11 0.9300 . ?
C12 C13 1.386(6) . ?
C12 H12 0.9300 . ?
C13 C14 1.374(6) . ?
C13 H13 0.9300 . ?
C14 C15 1.387(6) . ?
C14 H14 0.9300 . ?
C15 H15 0.9300 . ?
C16 C17 1.434(5) . ?
C16 C20 1.436(5) . ?
C17 C21 1.422(5) . ?
C17 C18 1.441(5) . ?
C18 C24 1.418(5) . ?
C18 C19 1.425(5) . ?
C19 C20 1.414(5) . ?
C19 H19 0.9300 . ?
C20 H20 0.9300 . ?
C21 C22 1.349(5) . ?
C21 H21 0.9300 . ?
C22 C23 1.412(6) . ?
C22 H22 0.9300 . ?
C23 C24 1.346(6) . ?
C23 H23 0.9300 . ?
C24 H24 0.9300 . ?
C25 H25A 0.9600 . ?
C25 H25B 0.9600 . ?
C25 H25C 0.9600 . ?
C26 H26A 0.9600 . ?
C26 H26B 0.9600 . ?
C26 H26C 0.9600 . ?
C27 H27A 0.9600 . ?
C27 H27B 0.9600 . ?
C27 H27C 0.9600 . ?
C28 H28A 0.9600 . ?
C28 H28B 0.9600 . ?
C28 H28C 0.9600 . ?
